data_1545012
loop_
_publ_author_name
'Janzen, Daron E.'
'Majerle, Rita S.'
'Novosad, Katie L.'

_publ_section_title
;
 <i>N</i>,<i>N</i>-Dibutylanilinium hydrogen squarate
;
_journal_coeditor_code SU4117
_journal_issue 1
_journal_name_full IUCrData
_journal_page_first x162065
_journal_paper_doi 10.1107/S2414314616020654
_journal_volume 2
_journal_year 2017
_chemical_formula_iupac 'C14 H24 N +, C4 H O4 -'
_chemical_formula_moiety 'C14 H24 N +, C4 H O4 -'
_chemical_formula_sum 'C18 H25 N O4'
_chemical_formula_weight 319.40
_space_group_crystal_system monoclinic
_space_group_IT_number 14
_space_group_name_Hall '-P 2ybc'
_space_group_name_H-M_alt 'P 1 21/c 1'
_symmetry_space_group_name_Hall '-P 2ybc'
_symmetry_space_group_name_H-M 'P 1 21/c 1'
_atom_sites_solution_hydrogens geom
_atom_sites_solution_primary direct
_atom_sites_solution_secondary difmap
_cell_angle_alpha 90.0000
_cell_angle_beta 106.214(8)
_cell_angle_gamma 90.0000
_cell_formula_units_Z 4
_cell_length_a 10.3476(16)
_cell_length_b 10.7877(17)
_cell_length_c 16.922(3)
_cell_measurement_reflns_used 11464
_cell_measurement_temperature 173
_cell_measurement_theta_max 25.16
_cell_measurement_theta_min 3.14
_cell_volume 1813.8(5)
_computing_cell_refinement
;
CrystalClear (Rigaku, 2011)
;
_computing_data_collection
;
CrystalClear (Rigaku, 2011)
;
_computing_data_reduction
;
CrystalClear (Rigaku, 2011)
;
_computing_molecular_graphics
;
ORTEP-3 for Windows (Farrugia, 2012) and Mercury (Macrae <i>et al.</i>,
2008)
;
_computing_publication_material
;
CrystalStructure (Rigaku, 2014)
;
_computing_structure_refinement
;
SHELXL2014 (Sheldrick, 2015)
;
_computing_structure_solution
;
SIR2004 (Burla <i>et al.</i>,  2005)
;
_diffrn_ambient_temperature 173
_diffrn_detector_area_resol_mean 6.849
_diffrn_measured_fraction_theta_full 0.998
_diffrn_measured_fraction_theta_max 0.998
_diffrn_measurement_device_type 'Rigaku XtaLAB mini'
_diffrn_measurement_method \w
_diffrn_radiation_type 'Mo K\a'
_diffrn_radiation_wavelength 0.71075
_diffrn_reflns_av_R_equivalents 0.0416
_diffrn_reflns_limit_h_max 12
_diffrn_reflns_limit_h_min -12
_diffrn_reflns_limit_k_max 12
_diffrn_reflns_limit_k_min -12
_diffrn_reflns_limit_l_max 20
_diffrn_reflns_limit_l_min -20
_diffrn_reflns_number 14670
_diffrn_reflns_theta_full 25.242
_diffrn_reflns_theta_max 25.027
_diffrn_reflns_theta_min 3.139
_diffrn_standards_number 0
_exptl_absorpt_coefficient_mu 0.082
_exptl_absorpt_correction_T_max 0.988
_exptl_absorpt_correction_T_min 0.826
_exptl_absorpt_correction_type multi-scan
_exptl_absorpt_process_details
;
(<i>REQAB</i>; Rigaku, 1998)
;
_exptl_crystal_colour colorless
_exptl_crystal_density_diffrn 1.170
_exptl_crystal_density_method 'not measured'
_exptl_crystal_description prism
_exptl_crystal_F_000 688.00
_exptl_crystal_size_max 0.330
_exptl_crystal_size_mid 0.230
_exptl_crystal_size_min 0.150
_refine_diff_density_max 0.12
_refine_diff_density_min -0.16
_refine_ls_extinction_method none
_refine_ls_goodness_of_fit_ref 1.032
_refine_ls_hydrogen_treatment mixed
_refine_ls_number_parameters 232
_refine_ls_number_reflns 3196
_refine_ls_number_restraints 5
_refine_ls_R_factor_all 0.0654
_refine_ls_R_factor_gt 0.0444
_refine_ls_shift/su_max 0.000
_refine_ls_structure_factor_coef Fsqd
_refine_ls_weighting_details 'w = 1/[\s^2^(Fo^2^)+(0.0475P)^2^+0.2934P] where P=(Fo^2^+2Fc^2^)/3'
_refine_ls_weighting_scheme calc
_refine_ls_wR_factor_gt 0.0986
_refine_ls_wR_factor_ref 0.1076
_reflns_number_gt 2316
_reflns_number_total 3196
_reflns_threshold_expression F^2^>2.0\s(F^2^)
_cod_data_source_file su4117sup1.cif
_cod_data_source_block I
_cod_original_cell_volume 1813.9(5)
_cod_database_code 1545012
_shelxl_version_number 2.013

loop_
_space_group_symop_id
_space_group_symop_operation_xyz
1 +X,+Y,+Z
2 -X,1/2+Y,1/2-Z
3 -X,-Y,-Z
4 +X,1/2-Y,1/2+Z

loop_
_atom_site_type_symbol
_atom_site_label
_atom_site_fract_x
_atom_site_fract_y
_atom_site_fract_z
_atom_site_U_iso_or_equiv
_atom_site_adp_type
_atom_site_calc_flag
_atom_site_occupancy
_atom_site_disorder_assembly
_atom_site_disorder_group
C C15 0.1766(5) 0.1587(3) 0.6843(2) 0.0419(8) Uani d 0.825(3) A 1
H H15A 0.0963 0.1820 0.7019 0.050 Uiso calc 0.825(3) A 1
H H15B 0.1480 0.0975 0.6391 0.050 Uiso calc 0.825(3) A 1
C C16 0.2311(3) 0.2736(2) 0.65204(15) 0.0488(7) Uani d 0.825(3) A 1
H H16A 0.2802 0.3252 0.6993 0.059 Uiso calc 0.825(3) A 1
H H16B 0.2959 0.2477 0.6219 0.059 Uiso calc 0.825(3) A 1
C C17 0.1218(2) 0.3504(2) 0.59581(15) 0.0573(7) Uani d 0.825(3) A 1
H H17A 0.0700 0.3930 0.6289 0.069 Uiso calc 0.825(3) A 1
H H17B 0.0594 0.2950 0.5563 0.069 Uiso calc 0.825(3) A 1
C C18 0.1776(4) 0.4460(3) 0.5486(2) 0.0762(10) Uani d 0.825(3) A 1
H H18D 0.2266 0.4041 0.5144 0.091 Uiso calc 0.825(3) A 1
H H18E 0.2390 0.5015 0.5875 0.091 Uiso calc 0.825(3) A 1
H H18F 0.1034 0.4944 0.5135 0.091 Uiso calc 0.825(3) A 1
C C15' 0.153(3) 0.1345(16) 0.6716(15) 0.0419(8) Uani d 0.175(3) A 2
H H15C 0.1599 0.0826 0.6248 0.050 Uiso calc 0.175(3) A 2
H H15D 0.0652 0.1164 0.6822 0.050 Uiso calc 0.175(3) A 2
C C16' 0.1585(14) 0.2707(11) 0.6498(8) 0.0488(7) Uani d 0.175(3) A 2
H H16C 0.0710 0.2946 0.6114 0.059 Uiso calc 0.175(3) A 2
H H16D 0.1712 0.3206 0.7005 0.059 Uiso calc 0.175(3) A 2
C C17' 0.2693(12) 0.3028(11) 0.6109(8) 0.0573(7) Uani d 0.175(3) A 2
H H17C 0.2808 0.2332 0.5753 0.069 Uiso calc 0.175(3) A 2
H H17D 0.3548 0.3127 0.6548 0.069 Uiso calc 0.175(3) A 2
C C18' 0.2419(19) 0.4208(15) 0.5596(12) 0.0762(10) Uani d 0.175(3) A 2
H H18A 0.2033 0.4836 0.5882 0.091 Uiso calc 0.175(3) A 2
H H18B 0.1783 0.4029 0.5060 0.091 Uiso calc 0.175(3) A 2
H H18C 0.3263 0.4519 0.5516 0.091 Uiso calc 0.175(3) A 2
H H1 0.2875(17) 0.1574(17) 0.7987(11) 0.051(5) Uiso d 1 . .
H H2 0.148(2) 0.525(2) 1.0022(14) 0.074(7) Uiso d 1 . .
O O1 0.28289(11) 0.26494(11) 0.87454(7) 0.0467(3) Uani d 1 . .
O O2 0.20270(13) 0.47939(13) 0.97961(9) 0.0567(4) Uani d 1 . .
O O3 -0.10897(11) 0.37798(11) 0.93017(8) 0.0465(3) Uani d 1 . .
O O4 -0.02637(13) 0.16806(14) 0.81630(9) 0.0669(4) Uani d 1 . .
N N1 0.27710(14) 0.10014(13) 0.75448(9) 0.0394(4) Uani d 1 . .
C C1 0.17434(16) 0.29656(15) 0.88734(10) 0.0375(4) Uani d 1 . .
C C2 0.13305(16) 0.39029(15) 0.93441(10) 0.0372(4) Uani d 1 . .
C C3 -0.00209(16) 0.34850(15) 0.91360(10) 0.0370(4) Uani d 1 . .
C C4 0.03317(17) 0.25007(16) 0.86125(11) 0.0429(4) Uani d 1 . .
C C5 0.40968(17) 0.08575(15) 0.73863(11) 0.0389(4) Uani d 1 . .
C C6 0.51639(18) 0.15324(16) 0.78593(12) 0.0464(4) Uani d 1 . .
H H6 0.5047 0.2071 0.8278 0.056 Uiso calc 1 . .
C C7 0.64118(19) 0.14138(18) 0.77141(13) 0.0545(5) Uani d 1 . .
H H7 0.7161 0.1866 0.8038 0.065 Uiso calc 1 . .
C C8 0.6563(2) 0.06392(18) 0.71004(14) 0.0568(5) Uani d 1 . .
H H8 0.7420 0.0557 0.7004 0.068 Uiso calc 1 . .
C C9 0.54816(19) -0.00196(17) 0.66235(13) 0.0528(5) Uani d 1 . .
H H9 0.5594 -0.0543 0.6196 0.063 Uiso calc 1 . .
C C10 0.42343(18) 0.00821(16) 0.67682(11) 0.0440(4) Uani d 1 . .
H H10 0.3486 -0.0375 0.6447 0.053 Uiso calc 1 . .
C C11 0.22876(17) -0.01779(15) 0.78457(11) 0.0424(4) Uani d 1 . .
H H11A 0.2135 -0.0813 0.7407 0.051 Uiso calc 1 . .
H H11B 0.1418 -0.0020 0.7965 0.051 Uiso calc 1 . .
C C12 0.32913(18) -0.06664(17) 0.86129(11) 0.0467(5) Uani d 1 . .
H H12A 0.3594 0.0024 0.9006 0.056 Uiso calc 1 . .
H H12B 0.4088 -0.0991 0.8465 0.056 Uiso calc 1 . .
C C13 0.2707(2) -0.16874(18) 0.90269(12) 0.0531(5) Uani d 1 . .
H H13A 0.1949 -0.1348 0.9210 0.064 Uiso calc 1 . .
H H13B 0.2347 -0.2353 0.8623 0.064 Uiso calc 1 . .
C C14 0.3739(3) -0.2230(2) 0.97576(14) 0.0786(7) Uani d 1 . .
H H14A 0.3313 -0.2861 1.0018 0.094 Uiso calc 1 . .
H H14B 0.4109 -0.1571 1.0155 0.094 Uiso calc 1 . .
H H14C 0.4466 -0.2610 0.9574 0.094 Uiso calc 1 . .

loop_
_atom_site_aniso_label
_atom_site_aniso_U_11
_atom_site_aniso_U_22
_atom_site_aniso_U_33
_atom_site_aniso_U_12
_atom_site_aniso_U_13
_atom_site_aniso_U_23
C15 0.037(2) 0.0443(18) 0.0425(18) 0.0049(13) 0.0073(15) -0.0079(14)
C16 0.0466(17) 0.0463(12) 0.0529(14) 0.0004(13) 0.0130(15) -0.0023(10)
C17 0.0616(15) 0.0567(15) 0.0521(15) 0.0122(12) 0.0136(12) 0.0023(12)
C18 0.094(3) 0.0636(19) 0.0656(19) 0.0076(19) 0.013(2) 0.0120(14)
C15' 0.037(2) 0.0443(18) 0.0425(18) 0.0049(13) 0.0073(15) -0.0079(14)
C16' 0.0466(17) 0.0463(12) 0.0529(14) 0.0004(13) 0.0130(15) -0.0023(10)
C17' 0.0616(15) 0.0567(15) 0.0521(15) 0.0122(12) 0.0136(12) 0.0023(12)
C18' 0.094(3) 0.0636(19) 0.0656(19) 0.0076(19) 0.013(2) 0.0120(14)
O1 0.0361(7) 0.0524(8) 0.0574(8) -0.0073(6) 0.0225(6) -0.0147(6)
O2 0.0412(8) 0.0627(9) 0.0724(10) -0.0127(7) 0.0261(7) -0.0309(7)
O3 0.0341(7) 0.0515(8) 0.0558(8) 0.0015(5) 0.0159(6) -0.0114(6)
O4 0.0427(8) 0.0726(10) 0.0898(11) -0.0151(7) 0.0260(7) -0.0417(8)
N1 0.0397(8) 0.0376(8) 0.0434(9) 0.0006(6) 0.0158(7) -0.0051(7)
C1 0.0357(9) 0.0398(9) 0.0400(10) -0.0018(7) 0.0156(8) -0.0004(7)
C2 0.0367(9) 0.0398(9) 0.0365(9) -0.0029(7) 0.0125(7) -0.0026(7)
C3 0.0351(9) 0.0396(9) 0.0376(9) 0.0033(7) 0.0122(7) 0.0019(7)
C4 0.0365(10) 0.0444(10) 0.0495(11) -0.0026(8) 0.0148(8) -0.0079(9)
C5 0.0383(10) 0.0370(9) 0.0439(10) 0.0016(8) 0.0155(8) 0.0034(8)
C6 0.0472(11) 0.0425(10) 0.0502(11) -0.0039(8) 0.0150(9) 0.0019(8)
C7 0.0425(11) 0.0502(12) 0.0696(14) -0.0068(9) 0.0136(10) 0.0116(10)
C8 0.0438(12) 0.0527(12) 0.0816(15) 0.0084(9) 0.0304(11) 0.0201(11)
C9 0.0539(12) 0.0485(11) 0.0639(13) 0.0134(9) 0.0296(10) 0.0074(9)
C10 0.0427(10) 0.0431(10) 0.0483(11) 0.0046(8) 0.0163(8) -0.0006(8)
C11 0.0378(10) 0.0411(10) 0.0512(11) -0.0049(8) 0.0173(8) -0.0051(8)
C12 0.0468(11) 0.0461(11) 0.0493(11) -0.0068(8) 0.0167(9) -0.0018(8)
C13 0.0624(13) 0.0469(11) 0.0546(12) -0.0112(9) 0.0240(10) -0.0042(9)
C14 0.0995(19) 0.0695(15) 0.0639(15) -0.0205(13) 0.0182(13) 0.0144(12)

loop_
_atom_type_symbol
_atom_type_description
_atom_type_scat_dispersion_real
_atom_type_scat_dispersion_imag
_atom_type_scat_source
C C 0.0033 0.0016
;
International Tables for Crystallography
(Vol. C, Tables 4.2.6.8 and 6.1.1.4)
;
H H 0.0000 0.0000
;
International Tables for Crystallography
(Vol. C, Table 6.1.1.4)
;
N N 0.0061 0.0033
;
International Tables for Crystallography
(Vol. C, Tables 4.2.6.8 and 6.1.1.4)
;
O O 0.0106 0.0060
;
International Tables for Crystallography
(Vol. C, Tables 4.2.6.8 and 6.1.1.4)
;

loop_
_geom_angle_atom_site_label_1
_geom_angle_atom_site_label_2
_geom_angle_atom_site_label_3
_geom_angle
N1 C15 C16 112.7(3)
N1 C15 H15A 109.0
C16 C15 H15A 109.0
N1 C15 H15B 109.0
C16 C15 H15B 109.0
H15A C15 H15B 107.8
C17 C16 C15 112.7(3)
C17 C16 H16A 109.0
C15 C16 H16A 109.0
C17 C16 H16B 109.0
C15 C16 H16B 109.0
H16A C16 H16B 107.8
C16 C17 C18 112.2(2)
C16 C17 H17A 109.2
C18 C17 H17A 109.2
C16 C17 H17B 109.2
C18 C17 H17B 109.2
H17A C17 H17B 107.9
C17 C18 H18D 109.5
C17 C18 H18E 109.5
H18D C18 H18E 109.5
C17 C18 H18F 109.5
H18D C18 H18F 109.5
H18E C18 H18F 109.5
C16' C15' N1 110.3(13)
C16' C15' H15C 109.6
N1 C15' H15C 109.6
C16' C15' H15D 109.6
N1 C15' H15D 109.6
H15C C15' H15D 108.1
C17' C16' C15' 114.4(15)
C17' C16' H16C 108.7
C15' C16' H16C 108.7
C17' C16' H16D 108.7
C15' C16' H16D 108.7
H16C C16' H16D 107.6
C16' C17' C18' 113.3(11)
C16' C17' H17C 108.9
C18' C17' H17C 108.9
C16' C17' H17D 108.9
C18' C17' H17D 108.9
H17C C17' H17D 107.7
C17' C18' H18A 109.5
C17' C18' H18B 109.5
H18A C18' H18B 109.5
C17' C18' H18C 109.5
H18A C18' H18C 109.5
H18B C18' H18C 109.5
C2 O2 H2 109.6(14)
C5 N1 C15 112.2(2)
C5 N1 C11 112.66(13)
C15 N1 C11 113.90(17)
C5 N1 C15' 114.2(11)
C11 N1 C15' 102.8(6)
C5 N1 H1 107.7(11)
C15 N1 H1 104.6(11)
C11 N1 H1 104.9(11)
C15' N1 H1 114.1(14)
O1 C1 C2 135.67(16)
O1 C1 C4 135.33(15)
C2 C1 C4 88.99(13)
O2 C2 C3 136.17(15)
O2 C2 C1 130.13(15)
C3 C2 C1 93.70(13)
O3 C3 C2 137.20(16)
O3 C3 C4 133.60(15)
C2 C3 C4 89.19(13)
O4 C4 C1 135.54(16)
O4 C4 C3 136.38(16)
C1 C4 C3 88.08(13)
C10 C5 C6 121.77(16)
C10 C5 N1 119.98(15)
C6 C5 N1 118.24(15)
C5 C6 C7 118.91(18)
C5 C6 H6 120.5
C7 C6 H6 120.5
C8 C7 C6 119.85(19)
C8 C7 H7 120.1
C6 C7 H7 120.1
C7 C8 C9 120.68(18)
C7 C8 H8 119.7
C9 C8 H8 119.7
C8 C9 C10 119.98(18)
C8 C9 H9 120.0
C10 C9 H9 120.0
C5 C10 C9 118.81(18)
C5 C10 H10 120.6
C9 C10 H10 120.6
N1 C11 C12 111.78(14)
N1 C11 H11A 109.3
C12 C11 H11A 109.3
N1 C11 H11B 109.3
C12 C11 H11B 109.3
H11A C11 H11B 107.9
C11 C12 C13 112.46(15)
C11 C12 H12A 109.1
C13 C12 H12A 109.1
C11 C12 H12B 109.1
C13 C12 H12B 109.1
H12A C12 H12B 107.8
C14 C13 C12 112.17(16)
C14 C13 H13A 109.2
C12 C13 H13A 109.2
C14 C13 H13B 109.2
C12 C13 H13B 109.2
H13A C13 H13B 107.9
C13 C14 H14A 109.5
C13 C14 H14B 109.5
H14A C14 H14B 109.5
C13 C14 H14C 109.5
H14A C14 H14C 109.5
H14B C14 H14C 109.5

loop_
_geom_bond_atom_site_label_1
_geom_bond_atom_site_label_2
_geom_bond_distance
C15 N1 1.484(4)
C15 C16 1.525(4)
C15 H15A 0.9900
C15 H15B 0.9900
C16 C17 1.506(3)
C16 H16A 0.9900
C16 H16B 0.9900
C17 C18 1.514(4)
C17 H17A 0.9900
C17 H17B 0.9900
C18 H18D 0.9800
C18 H18E 0.9800
C18 H18F 0.9800
C15' C16' 1.520(16)
C15' N1 1.66(2)
C15' H15C 0.9900
C15' H15D 0.9900
C16' C17' 1.513(13)
C16' H16C 0.9900
C16' H16D 0.9900
C17' C18' 1.521(14)
C17' H17C 0.9900
C17' H17D 0.9900
C18' H18A 0.9800
C18' H18B 0.9800
C18' H18C 0.9800
O1 C1 1.2492(19)
O2 C2 1.312(2)
O2 H2 0.91(2)
O3 C3 1.2555(18)
O4 C4 1.216(2)
N1 C5 1.478(2)
N1 C11 1.507(2)
N1 H1 0.953(19)
C1 C2 1.425(2)
C1 C4 1.490(2)
C2 C3 1.417(2)
C3 C4 1.492(2)
C5 C6 1.377(2)
C5 C10 1.377(2)
C6 C7 1.386(3)
C6 H6 0.9500
C7 C8 1.375(3)
C7 H7 0.9500
C8 C9 1.380(3)
C8 H8 0.9500
C9 C10 1.384(2)
C9 H9 0.9500
C10 H10 0.9500
C11 C12 1.513(2)
C11 H11A 0.9900
C11 H11B 0.9900
C12 C13 1.519(2)
C12 H12A 0.9900
C12 H12B 0.9900
C13 C14 1.508(3)
C13 H13A 0.9900
C13 H13B 0.9900
C14 H14A 0.9800
C14 H14B 0.9800
C14 H14C 0.9800

loop_
_geom_hbond_atom_site_label_D
_geom_hbond_atom_site_label_H
_geom_hbond_atom_site_label_A
_geom_hbond_site_symmetry_A
_geom_hbond_distance_DH
_geom_hbond_distance_HA
_geom_hbond_distance_DA
_geom_hbond_angle_DHA
_geom_hbond_publ_flag
O2 H2 O3 3_567 0.91(2) 1.68(2) 2.543(2) 157(2) yes
N1 H1 O1 . 0.95(2) 1.74(2) 2.688(2) 172(2) yes
C15 H15A O4 . 0.99 2.60 3.469(5) 147 yes
C9 H9 O1 2_646 0.95 2.53 3.222(2) 130 yes

loop_
_geom_torsion_atom_site_label_1
_geom_torsion_atom_site_label_2
_geom_torsion_atom_site_label_3
_geom_torsion_atom_site_label_4
_geom_torsion
N1 C15 C16 C17 -165.9(3)
C15 C16 C17 C18 -166.5(3)
N1 C15' C16' C17' 75(2)
C15' C16' C17' C18' 156.9(15)
C16 C15 N1 C5 -47.2(4)
C16 C15 N1 C11 -176.7(3)
C16 C15 N1 C15' -149(6)
C16' C15' N1 C5 -77.4(19)
C16' C15' N1 C15 6(4)
C16' C15' N1 C11 160.2(15)
O1 C1 C2 O2 2.3(3)
C4 C1 C2 O2 -178.97(19)
O1 C1 C2 C3 -177.3(2)
C4 C1 C2 C3 1.47(14)
O2 C2 C3 O3 -1.0(4)
C1 C2 C3 O3 178.6(2)
O2 C2 C3 C4 179.0(2)
C1 C2 C3 C4 -1.47(14)
O1 C1 C4 O4 -3.1(4)
C2 C1 C4 O4 178.1(2)
O1 C1 C4 C3 177.4(2)
C2 C1 C4 C3 -1.39(13)
O3 C3 C4 O4 1.9(4)
C2 C3 C4 O4 -178.1(2)
O3 C3 C4 C1 -178.62(19)
C2 C3 C4 C1 1.40(13)
C15 N1 C5 C6 113.9(2)
C11 N1 C5 C6 -115.94(17)
C15' N1 C5 C6 127.2(7)
C15 N1 C5 C10 -64.9(2)
C11 N1 C5 C10 65.3(2)
C15' N1 C5 C10 -51.6(7)
C10 C5 C6 C7 -0.8(3)
N1 C5 C6 C7 -179.56(15)
C5 C6 C7 C8 0.6(3)
C6 C7 C8 C9 0.3(3)
C7 C8 C9 C10 -0.9(3)
C6 C5 C10 C9 0.2(3)
N1 C5 C10 C9 178.92(15)
C8 C9 C10 C5 0.7(3)
C5 N1 C11 C12 56.46(19)
C15 N1 C11 C12 -174.3(3)
C15' N1 C11 C12 179.9(11)
N1 C11 C12 C13 167.88(15)
C11 C12 C13 C14 176.11(17)

_cod_database_fobs_code 1545012
